data_7213473
loop_
_publ_author_name
'Norrild, Jens Chr.'
'S\/otofte, Inger'

_publ_section_title
;
 Crystal structures of 2-(N,N-dimethylaminoalkyl)ferroceneboronic acids
 and their diol derivatives. The quest for a B--N intramolecular bond in
 the solid state
;
_journal_issue 5
_journal_name_full 'Journal of the Chemical Society, Perkin Transactions 2'
_journal_page_first 727
_journal_paper_doi 10.1039/b102377m
_journal_year 2001
_chemical_formula_sum 'C14 H20 B Fe N O2'
_chemical_formula_weight 300.97
_chemical_name_systematic
; 
? 
;
_space_group_IT_number 19
_symmetry_space_group_name_Hall 'P 2ac 2ab'
_symmetry_space_group_name_H-M 'P 21 21 21'
_atom_sites_solution_hydrogens geom
_atom_sites_solution_primary direct
_atom_sites_solution_secondary difmap
_audit_creation_method SHELXL
_cell_angle_alpha 90.00
_cell_angle_beta 90.00
_cell_angle_gamma 90.00
_cell_formula_units_Z 8
_cell_length_a 7.2501(15)
_cell_length_b 16.807(3)
_cell_length_c 23.309(5)
_cell_measurement_temperature 120(2)
_cell_volume 2840.3(10)
_computing_structure_refinement 'SHELXL-93 (Sheldrick, 1993)'
_computing_structure_solution 'SHELXS-86 (Sheldrick, 1990)'
_diffrn_ambient_temperature 120(2)
_diffrn_radiation_monochromator graphite
_diffrn_radiation_source 'fine-focus sealed tube'
_diffrn_radiation_type MoK\a
_diffrn_radiation_wavelength 0.71073
_diffrn_reflns_av_R_equivalents 0.1404
_diffrn_reflns_av_sigmaI/netI 0.2303
_diffrn_reflns_limit_h_max 9
_diffrn_reflns_limit_h_min -10
_diffrn_reflns_limit_k_max 22
_diffrn_reflns_limit_k_min -23
_diffrn_reflns_limit_l_max 26
_diffrn_reflns_limit_l_min -32
_diffrn_reflns_number 20153
_diffrn_reflns_theta_max 29.74
_diffrn_reflns_theta_min 1.49
_exptl_absorpt_coefficient_mu 1.058
_exptl_crystal_density_diffrn 1.408
_exptl_crystal_F_000 1264
_refine_diff_density_max 0.449
_refine_diff_density_min -0.655
_refine_diff_density_rms 0.110
_refine_ls_abs_structure_details 'Flack H D (1983), Acta Cryst. A39, 876-881'
_refine_ls_abs_structure_Flack 0.00(2)
_refine_ls_extinction_method none
_refine_ls_goodness_of_fit_all 0.930
_refine_ls_goodness_of_fit_obs 1.059
_refine_ls_matrix_type full
_refine_ls_number_parameters 349
_refine_ls_number_reflns 7330
_refine_ls_number_restraints 2
_refine_ls_restrained_S_all 0.930
_refine_ls_restrained_S_obs 1.059
_refine_ls_R_factor_all 0.1659
_refine_ls_R_factor_obs 0.0664
_refine_ls_shift/esd_max -0.268
_refine_ls_shift/esd_mean 0.009
_refine_ls_structure_factor_coef Fsqd
_refine_ls_weighting_details 'w=1/[\s^2^(Fo^2^)+(0.0300P)^2^+0.0000P] where P=(Fo^2^+2Fc^2^)/3'
_refine_ls_weighting_scheme calc
_refine_ls_wR_factor_all 0.1143
_refine_ls_wR_factor_obs 0.0921
_reflns_number_observed 3819
_reflns_number_total 7330
_reflns_observed_criterion >2sigma(I)
_cod_data_source_file b102377msup1.cif
_cod_data_source_block B102377M-2
_cod_depositor_comments
;
The following automatic conversions were performed:

'_refine_ls_weighting_scheme' value 'calc
w=1/[\s^2^(Fo^2^)+(0.0300P)^2^+0.0000P] where P=(Fo^2^+2Fc^2^)/3' was
changed to 'calc'. New tag '_refine_ls_weighting_details' was
created. The value of the new tag was set to
'w=1/[\s^2^(Fo^2^)+(0.0300P)^2^+0.0000P] where P=(Fo^2^+2Fc^2^)/3'.

Automatic conversion script
Id: cif_fix_values 3143 2015-03-26 13:38:13Z robertas 
;
_cod_original_cell_volume 2840.2(10)
_cod_database_code 7213473

loop_
_symmetry_equiv_pos_as_xyz
'x, y, z'
'-x+1/2, -y, z+1/2'
'-x, y+1/2, -z+1/2'
'x+1/2, -y+1/2, -z'

loop_
_atom_site_aniso_label
_atom_site_aniso_U_11
_atom_site_aniso_U_22
_atom_site_aniso_U_33
_atom_site_aniso_U_23
_atom_site_aniso_U_13
_atom_site_aniso_U_12
Fe1 0.0174(4) 0.0143(4) 0.0186(4) 0.0022(4) -0.0009(4) -0.0008(4)
C1 0.012(3) 0.009(3) 0.019(3) 0.003(2) 0.001(3) -0.003(3)
C2 0.025(4) 0.016(3) 0.018(3) 0.008(3) 0.000(3) -0.007(3)
C3 0.024(3) 0.005(3) 0.027(3) -0.003(2) -0.002(3) -0.001(3)
C4 0.024(4) 0.022(3) 0.018(3) 0.001(2) -0.002(3) 0.003(3)
C5 0.016(3) 0.013(3) 0.012(3) 0.003(2) -0.002(3) 0.005(3)
B1 0.016(4) 0.016(3) 0.025(4) 0.003(3) 0.005(4) 0.002(3)
O1 0.023(2) 0.020(2) 0.026(2) -0.001(2) -0.008(2) -0.004(2)
O2 0.019(2) 0.014(2) 0.027(2) -0.005(2) -0.010(2) 0.003(2)
C6 0.022(4) 0.016(3) 0.012(3) 0.000(2) 0.002(3) -0.002(3)
C7 0.017(3) 0.017(3) 0.035(4) 0.005(3) 0.000(3) -0.002(3)
N1 0.022(3) 0.013(3) 0.021(2) 0.004(2) -0.001(2) 0.002(2)
C8 0.031(4) 0.018(3) 0.022(3) 0.001(2) 0.005(3) -0.008(3)
C9 0.026(4) 0.014(3) 0.042(4) 0.000(3) 0.002(3) 0.001(3)
C10 0.037(5) 0.037(4) 0.034(4) 0.023(3) 0.022(4) 0.029(4)
C11 0.040(4) 0.030(4) 0.015(3) 0.002(3) 0.011(3) -0.001(4)
C12 0.024(4) 0.022(3) 0.024(3) 0.006(3) -0.004(3) 0.004(3)
C13 0.033(4) 0.018(4) 0.043(4) 0.008(3) -0.004(3) -0.004(3)
C14 0.025(4) 0.046(5) 0.043(4) 0.025(3) -0.002(4) 0.001(3)
Fe2 0.0143(4) 0.0159(4) 0.0192(4) -0.0030(4) 0.0004(4) 0.0000(4)
C15 0.014(3) 0.023(3) 0.014(3) 0.000(2) 0.001(3) 0.006(3)
C16 0.022(3) 0.020(3) 0.019(3) 0.000(2) 0.004(3) 0.002(3)
C17 0.016(3) 0.024(4) 0.026(3) -0.003(3) 0.011(3) 0.001(3)
C18 0.015(3) 0.018(3) 0.031(3) -0.006(3) 0.002(3) -0.001(2)
C19 0.009(3) 0.022(3) 0.012(3) 0.001(3) -0.002(3) -0.002(2)
B2 0.014(4) 0.019(4) 0.013(3) -0.003(3) 0.009(3) 0.001(3)
O3 0.027(2) 0.018(2) 0.030(2) 0.000(2) -0.014(2) 0.002(2)
O4 0.034(3) 0.019(2) 0.028(2) 0.000(2) -0.014(2) -0.002(2)
C20 0.014(3) 0.026(3) 0.016(3) -0.001(3) 0.002(3) 0.000(3)
C21 0.027(4) 0.030(3) 0.017(3) -0.001(3) -0.002(3) 0.008(3)
N2 0.028(3) 0.013(3) 0.020(2) -0.001(2) 0.006(2) 0.006(2)
C22 0.044(4) 0.031(3) 0.032(3) -0.001(3) 0.011(3) 0.015(4)
C23 0.036(4) 0.026(4) 0.029(4) 0.002(3) 0.008(3) -0.002(3)
C24 0.025(4) 0.045(4) 0.020(4) -0.005(3) -0.005(3) 0.015(3)
C25 0.039(4) 0.018(3) 0.027(4) 0.003(3) 0.012(3) 0.003(3)
C26 0.029(4) 0.034(4) 0.029(4) -0.014(3) -0.012(3) 0.006(3)
C27 0.030(4) 0.030(4) 0.022(3) 0.012(3) 0.013(3) 0.012(3)
C28 0.012(3) 0.029(4) 0.044(4) -0.018(3) 0.004(3) -0.001(3)

loop_
_atom_site_label
_atom_site_type_symbol
_atom_site_fract_x
_atom_site_fract_y
_atom_site_fract_z
_atom_site_U_iso_or_equiv
_atom_site_thermal_displace_type
_atom_site_occupancy
_atom_site_calc_flag
_atom_site_refinement_flags
Fe1 Fe 0.35804(11) 0.12722(4) 0.80128(3) 0.0168(2) Uani 1 d .
C1 C 0.5307(8) 0.2149(3) 0.7724(2) 0.0133(12) Uani 1 d .
C2 C 0.6017(8) 0.1380(3) 0.7591(2) 0.0197(14) Uani 1 d .
H2 H 0.7224(8) 0.1164(3) 0.7728(2) 0.024 Uiso 1 calc R
C3 C 0.4745(8) 0.0961(3) 0.7247(2) 0.0186(13) Uani 1 d .
H3 H 0.4897(8) 0.0408(3) 0.7096(2) 0.022 Uiso 1 calc R
C4 C 0.3220(8) 0.1461(3) 0.7159(2) 0.0211(14) Uani 1 d .
H4 H 0.2090(8) 0.1323(3) 0.6934(2) 0.025 Uiso 1 calc R
C5 C 0.3544(8) 0.2196(3) 0.7449(2) 0.0135(12) Uani 1 d .
B1 B 0.6346(9) 0.2794(4) 0.8071(3) 0.0194(14) Uani 1 d .
O1 O 0.6050(5) 0.3588(2) 0.79756(15) 0.0228(9) Uani 1 d .
H1O H 0.5210(5) 0.3644(2) 0.77308(15) 0.027 Uiso 1 calc R
O2 O 0.7640(5) 0.2565(2) 0.84672(15) 0.0198(9) Uani 1 d .
H2O H 0.8005(5) 0.2966(2) 0.86505(15) 0.024 Uiso 1 calc R
C6 C 0.2282(8) 0.2910(3) 0.7463(2) 0.0167(13) Uani 1 d .
H6 H 0.2075(8) 0.3044(3) 0.7875(2) 0.020 Uiso 1 calc R
C7 C 0.0406(8) 0.2744(3) 0.7203(2) 0.0227(14) Uani 1 d .
H71 H -0.0168(8) 0.2294(3) 0.7402(2) 0.027 Uiso 1 calc R
H72 H 0.0548(8) 0.2615(3) 0.6795(2) 0.027 Uiso 1 calc R
H73 H -0.0377(8) 0.3216(3) 0.7243(2) 0.027 Uiso 1 calc R
N1 N 0.3300(6) 0.3597(2) 0.7201(2) 0.0186(11) Uani 1 d .
C8 C 0.3851(8) 0.3449(3) 0.6603(2) 0.0239(15) Uani 1 d .
H81 H 0.4648(8) 0.2978(3) 0.6587(2) 0.029 Uiso 1 calc R
H82 H 0.4523(8) 0.3911(3) 0.6455(2) 0.029 Uiso 1 calc R
H83 H 0.2749(8) 0.3358(3) 0.6368(2) 0.029 Uiso 1 calc R
C9 C 0.2244(8) 0.4346(3) 0.7243(2) 0.027(2) Uani 1 d .
H91 H 0.1936(8) 0.4451(3) 0.7645(2) 0.033 Uiso 1 calc R
H92 H 0.1106(8) 0.4300(3) 0.7019(2) 0.033 Uiso 1 calc R
H93 H 0.2989(8) 0.4786(3) 0.7092(2) 0.033 Uiso 1 calc R
C10 C 0.1634(10) 0.1495(4) 0.8622(3) 0.036(2) Uani 1 d .
H10 H 0.0864(10) 0.1987(4) 0.8655(3) 0.043 Uiso 1 calc R
C11 C 0.3388(9) 0.1367(3) 0.8882(2) 0.0283(15) Uani 1 d .
H11 H 0.4076(9) 0.1750(3) 0.9131(2) 0.034 Uiso 1 calc R
C12 C 0.3978(8) 0.0587(3) 0.8720(2) 0.0231(15) Uani 1 d .
H12 H 0.5163(8) 0.0328(3) 0.8834(2) 0.028 Uiso 1 calc R
C13 C 0.2616(9) 0.0252(4) 0.8368(3) 0.031(2) Uani 1 d .
H13 H 0.2666(9) -0.0288(4) 0.8189(3) 0.037 Uiso 1 calc R
C14 C 0.1188(9) 0.0802(4) 0.8304(3) 0.038(2) Uani 1 d .
H14 H 0.0043(9) 0.0721(4) 0.8073(3) 0.045 Uiso 1 calc R
Fe2 Fe 0.03240(11) 0.61186(5) 0.94587(3) 0.0165(2) Uani 1 d .
C15 C 0.1104(7) 0.5175(3) 0.8962(2) 0.0171(13) Uani 1 d .
C16 C 0.1451(8) 0.5905(3) 0.8675(2) 0.0203(14) Uani 1 d .
H16 H 0.0912(8) 0.6069(3) 0.8298(2) 0.024 Uiso 1 calc R
C17 C 0.2688(7) 0.6364(3) 0.9013(2) 0.0220(14) Uani 1 d .
H17 H 0.3160(7) 0.6906(3) 0.8916(2) 0.026 Uiso 1 calc R
C18 C 0.3090(7) 0.5933(3) 0.9519(2) 0.0213(14) Uani 1 d .
H18 H 0.3910(7) 0.6111(3) 0.9839(2) 0.026 Uiso 1 calc R
C19 C 0.2135(7) 0.5204(3) 0.9487(2) 0.0145(12) Uani 1 d .
B2 B -0.0280(9) 0.4534(4) 0.8738(2) 0.0152(14) Uani 1 d .
O3 O -0.0181(5) 0.3769(2) 0.89285(14) 0.0250(9) Uani 1 d D
H3O H 0.0687(54) 0.3647(34) 0.9123(19) 0.030 Uiso 1 d D
O4 O -0.1501(6) 0.4750(2) 0.8338(2) 0.0270(10) Uani 1 d D
H4O H -0.2132(68) 0.4407(26) 0.8184(21) 0.032 Uiso 1 d D
C20 C 0.2173(8) 0.4543(3) 0.9934(2) 0.0188(14) Uani 1 d .
H20 H 0.0879(8) 0.4477(3) 1.0075(2) 0.023 Uiso 1 calc R
C21 C 0.3344(8) 0.4764(3) 1.0454(2) 0.0244(14) Uani 1 d .
H211 H 0.2758(8) 0.5204(3) 1.0661(2) 0.029 Uiso 1 calc R
H212 H 0.4575(8) 0.4927(3) 1.0326(2) 0.029 Uiso 1 calc R
H213 H 0.3451(8) 0.4303(3) 1.0709(2) 0.029 Uiso 1 calc R
N2 N 0.2697(6) 0.3785(3) 0.9654(2) 0.0201(11) Uani 1 d .
C22 C 0.4536(8) 0.3794(4) 0.9395(2) 0.036(2) Uani 1 d .
H221 H 0.5450(8) 0.3943(4) 0.9685(2) 0.043 Uiso 1 calc R
H222 H 0.4563(8) 0.4181(4) 0.9080(2) 0.043 Uiso 1 calc R
H223 H 0.4826(8) 0.3263(4) 0.9245(2) 0.043 Uiso 1 calc R
C23 C 0.2569(9) 0.3108(3) 1.0049(2) 0.030(2) Uani 1 d .
H231 H 0.1331(9) 0.3090(3) 1.0218(2) 0.036 Uiso 1 calc R
H232 H 0.3487(9) 0.3168(3) 1.0355(2) 0.036 Uiso 1 calc R
H233 H 0.2803(9) 0.2613(3) 0.9839(2) 0.036 Uiso 1 calc R
C24 C -0.2129(8) 0.6672(4) 0.9330(2) 0.030(2) Uani 1 d .
H24 H -0.2704(8) 0.6797(4) 0.8951(2) 0.036 Uiso 1 calc R
C25 C -0.0930(9) 0.7168(3) 0.9645(2) 0.028(2) Uani 1 d .
H25 H -0.0491(9) 0.7707(3) 0.9524(2) 0.034 Uiso 1 calc R
C26 C -0.0436(9) 0.6780(3) 1.0148(2) 0.030(2) Uani 1 d .
H26 H 0.0407(9) 0.6991(3) 1.0451(2) 0.036 Uiso 1 calc R
C27 C -0.1340(8) 0.6042(3) 1.0157(2) 0.0276(15) Uani 1 d .
H27 H -0.1254(8) 0.5634(3) 1.0469(2) 0.033 Uiso 1 calc R
C28 C -0.2360(8) 0.5970(3) 0.9646(3) 0.028(2) Uani 1 d .
H28 H -0.3139(8) 0.5505(3) 0.9533(3) 0.034 Uiso 1 calc R

loop_
_atom_type_symbol
_atom_type_description
_atom_type_scat_dispersion_real
_atom_type_scat_dispersion_imag
_atom_type_scat_source
C C 0.0033 0.0016 'International Tables Vol C Tables 4.2.6.8 and 6.1.1.4'
H H 0.0000 0.0000 'International Tables Vol C Tables 4.2.6.8 and 6.1.1.4'
B B 0.0013 0.0007 'International Tables Vol C Tables 4.2.6.8 and 6.1.1.4'
N N 0.0061 0.0033 'International Tables Vol C Tables 4.2.6.8 and 6.1.1.4'
O O 0.0106 0.0060 'International Tables Vol C Tables 4.2.6.8 and 6.1.1.4'
Fe Fe 0.3463 0.8444 'International Tables Vol C Tables 4.2.6.8 and 6.1.1.4'

loop_
_geom_angle_atom_site_label_1
_geom_angle_atom_site_label_2
_geom_angle_atom_site_label_3
_geom_angle
C14 Fe1 C13 40.3(2)
C14 Fe1 C12 68.1(2)
C13 Fe1 C12 40.4(2)
C14 Fe1 C2 160.6(2)
C13 Fe1 C2 125.0(2)
C12 Fe1 C2 108.7(2)
C14 Fe1 C4 106.2(2)
C13 Fe1 C4 119.2(2)
C12 Fe1 C4 154.4(2)
C2 Fe1 C4 67.9(2)
C14 Fe1 C5 120.3(2)
C13 Fe1 C5 154.7(2)
C12 Fe1 C5 163.5(2)
C2 Fe1 C5 68.3(2)
C4 Fe1 C5 41.1(2)
C14 Fe1 C11 68.8(2)
C13 Fe1 C11 68.7(2)
C12 Fe1 C11 41.1(2)
C2 Fe1 C11 122.3(2)
C4 Fe1 C11 162.4(2)
C5 Fe1 C11 125.6(2)
C14 Fe1 C10 40.9(2)
C13 Fe1 C10 68.4(2)
C12 Fe1 C10 68.7(2)
C2 Fe1 C10 157.6(3)
C4 Fe1 C10 124.4(2)
C5 Fe1 C10 107.5(2)
C11 Fe1 C10 40.9(2)
C14 Fe1 C3 123.2(3)
C13 Fe1 C3 106.4(2)
C12 Fe1 C3 120.3(2)
C2 Fe1 C3 40.5(2)
C4 Fe1 C3 40.3(2)
C5 Fe1 C3 68.7(2)
C11 Fe1 C3 156.5(2)
C10 Fe1 C3 160.5(3)
C14 Fe1 C1 156.3(2)
C13 Fe1 C1 162.4(2)
C12 Fe1 C1 126.0(2)
C2 Fe1 C1 40.9(2)
C4 Fe1 C1 69.2(2)
C5 Fe1 C1 41.1(2)
C11 Fe1 C1 108.2(2)
C10 Fe1 C1 121.4(2)
C3 Fe1 C1 69.2(2)
C2 C1 C5 106.0(4)
C2 C1 B1 125.0(5)
C5 C1 B1 129.0(5)
C2 C1 Fe1 68.9(3)
C5 C1 Fe1 69.0(3)
B1 C1 Fe1 129.0(4)
C3 C2 C1 109.9(5)
C3 C2 Fe1 70.2(3)
C1 C2 Fe1 70.2(3)
C4 C3 C2 107.4(5)
C4 C3 Fe1 69.5(3)
C2 C3 Fe1 69.3(3)
C3 C4 C5 108.6(5)
C3 C4 Fe1 70.2(3)
C5 C4 Fe1 69.6(3)
C4 C5 C1 108.1(5)
C4 C5 C6 126.7(5)
C1 C5 C6 125.2(5)
C4 C5 Fe1 69.3(3)
C1 C5 Fe1 69.9(3)
C6 C5 Fe1 126.9(4)
O1 B1 O2 119.3(5)
O1 B1 C1 121.4(5)
O2 B1 C1 119.3(5)
N1 C6 C5 107.8(4)
N1 C6 C7 114.9(4)
C5 C6 C7 113.0(4)
C8 N1 C9 110.3(4)
C8 N1 C6 112.8(4)
C9 N1 C6 112.1(4)
C14 C10 C11 107.5(5)
C14 C10 Fe1 69.0(4)
C11 C10 Fe1 69.5(3)
C10 C11 C12 107.1(5)
C10 C11 Fe1 69.6(3)
C12 C11 Fe1 69.2(3)
C13 C12 C11 108.2(5)
C13 C12 Fe1 69.7(3)
C11 C12 Fe1 69.7(3)
C14 C13 C12 108.6(6)
C14 C13 Fe1 69.7(3)
C12 C13 Fe1 69.9(3)
C13 C14 C10 108.6(6)
C13 C14 Fe1 70.0(4)
C10 C14 Fe1 70.1(4)
C28 Fe2 C19 121.8(2)
C28 Fe2 C24 40.6(2)
C19 Fe2 C24 157.2(2)
C28 Fe2 C26 68.5(2)
C19 Fe2 C26 124.5(2)
C24 Fe2 C26 68.2(2)
C28 Fe2 C27 40.8(2)
C19 Fe2 C27 108.1(2)
C24 Fe2 C27 68.1(2)
C26 Fe2 C27 40.4(2)
C28 Fe2 C25 68.2(2)
C19 Fe2 C25 160.6(2)
C24 Fe2 C25 40.7(2)
C26 Fe2 C25 40.0(2)
C27 Fe2 C25 67.5(2)
C28 Fe2 C16 124.2(2)
C19 Fe2 C16 68.5(2)
C24 Fe2 C16 107.5(2)
C26 Fe2 C16 156.5(2)
C27 Fe2 C16 161.4(2)
C25 Fe2 C16 121.7(2)
C28 Fe2 C18 157.0(2)
C19 Fe2 C18 40.6(2)
C24 Fe2 C18 160.8(2)
C26 Fe2 C18 107.3(2)
C27 Fe2 C18 121.4(2)
C25 Fe2 C18 124.0(2)
C16 Fe2 C18 68.8(2)
C28 Fe2 C15 107.1(2)
C19 Fe2 C15 41.3(2)
C24 Fe2 C15 121.0(2)
C26 Fe2 C15 161.6(2)
C27 Fe2 C15 124.7(2)
C25 Fe2 C15 156.8(2)
C16 Fe2 C15 40.7(2)
C18 Fe2 C15 69.3(2)
C28 Fe2 C17 161.2(2)
C19 Fe2 C17 68.0(2)
C24 Fe2 C17 124.5(2)
C26 Fe2 C17 121.3(2)
C27 Fe2 C17 156.6(2)
C25 Fe2 C17 108.0(2)
C16 Fe2 C17 40.8(2)
C18 Fe2 C17 40.5(2)
C15 Fe2 C17 68.7(2)
C16 C15 C19 106.2(5)
C16 C15 B2 123.5(5)
C19 C15 B2 130.0(5)
C16 C15 Fe2 69.2(3)
C19 C15 Fe2 68.5(3)
B2 C15 Fe2 123.2(4)
C15 C16 C17 108.6(5)
C15 C16 Fe2 70.0(3)
C17 C16 Fe2 70.1(3)
C18 C17 C16 108.3(5)
C18 C17 Fe2 69.3(3)
C16 C17 Fe2 69.1(3)
C19 C18 C17 107.5(5)
C19 C18 Fe2 69.2(3)
C17 C18 Fe2 70.2(3)
C18 C19 C15 109.3(5)
C18 C19 C20 126.1(5)
C15 C19 C20 124.6(4)
C18 C19 Fe2 70.1(3)
C15 C19 Fe2 70.1(3)
C20 C19 Fe2 126.0(4)
O4 B2 O3 121.2(5)
O4 B2 C15 118.2(5)
O3 B2 C15 120.5(5)
N2 C20 C19 109.3(4)
N2 C20 C21 114.6(4)
C19 C20 C21 112.1(4)
C22 N2 C23 108.9(5)
C22 N2 C20 114.0(5)
C23 N2 C20 112.0(4)
C28 C24 C25 107.3(5)
C28 C24 Fe2 69.0(3)
C25 C24 Fe2 69.8(3)
C26 C25 C24 108.7(5)
C26 C25 Fe2 69.9(3)
C24 C25 Fe2 69.6(3)
C25 C26 C27 108.0(5)
C25 C26 Fe2 70.1(3)
C27 C26 Fe2 69.8(3)
C26 C27 C28 107.9(5)
C26 C27 Fe2 69.7(3)
C28 C27 Fe2 68.8(3)
C24 C28 C27 108.1(5)
C24 C28 Fe2 70.4(4)
C27 C28 Fe2 70.4(3)

loop_
_geom_bond_atom_site_label_1
_geom_bond_atom_site_label_2
_geom_bond_distance
Fe1 C14 2.024(6)
Fe1 C13 2.028(6)
Fe1 C12 2.031(5)
Fe1 C2 2.030(5)
Fe1 C4 2.032(5)
Fe1 C5 2.035(5)
Fe1 C11 2.036(5)
Fe1 C10 2.037(6)
Fe1 C3 2.042(5)
Fe1 C1 2.047(5)
C1 C2 1.426(7)
C1 C5 1.432(7)
C1 B1 1.548(8)
C2 C3 1.409(7)
C3 C4 1.404(7)
C4 C5 1.428(7)
C5 C6 1.508(7)
B1 O1 1.370(6)
B1 O2 1.371(7)
C6 N1 1.499(6)
C6 C7 1.515(7)
N1 C8 1.473(6)
N1 C9 1.477(6)
C10 C14 1.418(8)
C10 C11 1.425(8)
C11 C12 1.429(7)
C12 C13 1.401(8)
C13 C14 1.395(8)
Fe2 C28 2.010(6)
Fe2 C19 2.022(5)
Fe2 C24 2.029(6)
Fe2 C26 2.030(6)
Fe2 C27 2.031(5)
Fe2 C25 2.032(6)
Fe2 C16 2.033(5)
Fe2 C18 2.034(5)
Fe2 C15 2.044(5)
Fe2 C17 2.046(5)
C15 C16 1.419(7)
C15 C19 1.435(7)
C15 B2 1.562(8)
C16 C17 1.421(7)
C17 C18 1.414(7)
C18 C19 1.409(6)
C19 C20 1.523(7)
B2 O4 1.335(7)
B2 O3 1.363(7)
C20 N2 1.482(6)
C20 C21 1.525(7)
N2 C22 1.464(6)
N2 C23 1.468(6)
C24 C28 1.401(8)
C24 C25 1.412(8)
C25 C26 1.388(7)
C26 C27 1.404(8)
C27 C28 1.407(7)
